data_2210557
loop_
_publ_author_name
'Ping Zhang'
'Cai-Yun Du'
'Yuan Li'

_publ_section_title
2a-(4-Chlorophenyl)-2-(2,5-dioxo-3-pyrazolin-1-yl)-4-phenyl-2,2a,3,4-tetrahydro-1<i>H</i>-azeto[2,1-<i>d</i>][1,5]benzothiazepin-1-one
_journal_coeditor_code CS2021
_journal_issue 10
_journal_name_full 'Acta Crystallographica Section E'
_journal_page_first o4249
_journal_page_last o4250
_journal_paper_doi 10.1107/S1600536806034295
_journal_volume 62
_journal_year 2006
_chemical_formula_iupac 'C27 H19 Cl N2 O3 S'
_chemical_formula_moiety 'C27 H19 Cl N2 O3 S'
_chemical_formula_sum 'C27 H19 Cl N2 O3 S'
_chemical_formula_weight 486.95
_chemical_name_systematic
;
2a-(4-Chlorophenyl)-2-(2,5-dioxo-3-pyrazolin-1-yl)-4-phenyl-
2,2a,3,4-tetrahydro-1H-azeto[2,1-d][1,5]benzothiazepin-1-one
;
_space_group_IT_number 14
_symmetry_cell_setting monoclinic
_symmetry_space_group_name_Hall '-P 2ybc'
_symmetry_space_group_name_H-M 'P 1 21/c 1'
_atom_sites_solution_hydrogens geom
_atom_sites_solution_primary direct
_atom_sites_solution_secondary difmap
_cell_angle_alpha 90
_cell_angle_beta 110.0410(10)
_cell_angle_gamma 90
_cell_formula_units_Z 4
_cell_length_a 12.3034(12)
_cell_length_b 16.6438(16)
_cell_length_c 12.2606(12)
_cell_measurement_reflns_used 2525
_cell_measurement_temperature 293(2)
_cell_measurement_theta_max 20.64
_cell_measurement_theta_min 3.02
_cell_volume 2358.6(4)
_computing_cell_refinement 'SAINT (Bruker, 1997)'
_computing_data_collection 'SMART (Bruker, 1997)'
_computing_data_reduction SAINT
_computing_molecular_graphics 'SHELXTL (Bruker, 1997)'
_computing_publication_material SHELXTL
_computing_structure_refinement 'SHELXL97 (Sheldrick, 1997)'
_computing_structure_solution 'SHELXS97 (Sheldrick, 1997)'
_diffrn_ambient_temperature 293(2)
_diffrn_measured_fraction_theta_full 0.998
_diffrn_measured_fraction_theta_max 0.998
_diffrn_measurement_device_type 'Bruker SMART CCD area-detector'
_diffrn_measurement_method '\f and \w'
_diffrn_radiation_monochromator graphite
_diffrn_radiation_source 'fine-focus sealed tube'
_diffrn_radiation_type MoK\a
_diffrn_radiation_wavelength 0.71073
_diffrn_reflns_av_R_equivalents 0.0251
_diffrn_reflns_av_sigmaI/netI 0.0399
_diffrn_reflns_limit_h_max 14
_diffrn_reflns_limit_h_min -14
_diffrn_reflns_limit_k_max 17
_diffrn_reflns_limit_k_min -19
_diffrn_reflns_limit_l_max 14
_diffrn_reflns_limit_l_min -14
_diffrn_reflns_number 12674
_diffrn_reflns_theta_full 25.03
_diffrn_reflns_theta_max 25.03
_diffrn_reflns_theta_min 2.15
_exptl_absorpt_coefficient_mu 0.283
_exptl_absorpt_correction_T_max 0.855
_exptl_absorpt_correction_T_min 0.834
_exptl_absorpt_correction_type multi-scan
_exptl_absorpt_process_details '(SADABS; Sheldrick, 1997)'
_exptl_crystal_colour Colorless
_exptl_crystal_density_diffrn 1.371
_exptl_crystal_density_method 'not measured'
_exptl_crystal_description Block
_exptl_crystal_F_000 1008
_exptl_crystal_size_max 0.26
_exptl_crystal_size_mid 0.22
_exptl_crystal_size_min 0.18
_refine_diff_density_max 0.255
_refine_diff_density_min -0.317
_refine_ls_extinction_method none
_refine_ls_goodness_of_fit_ref 1.031
_refine_ls_hydrogen_treatment constr
_refine_ls_matrix_type full
_refine_ls_number_parameters 307
_refine_ls_number_reflns 4157
_refine_ls_number_restraints 0
_refine_ls_restrained_S_all 1.031
_refine_ls_R_factor_all 0.0626
_refine_ls_R_factor_gt 0.0405
_refine_ls_shift/su_max 0.000
_refine_ls_shift/su_mean 0.000
_refine_ls_structure_factor_coef Fsqd
_refine_ls_weighting_details 'calc w=1/[\s^2^(Fo^2^)+(0.0334P)^2^+1.0352P] where P=(Fo^2^+2Fc^2^)/3'
_refine_ls_weighting_scheme calc
_refine_ls_wR_factor_gt 0.0975
_refine_ls_wR_factor_ref 0.1083
_reflns_number_gt 2966
_reflns_number_total 4157
_reflns_threshold_expression I>2\s(I)
_cod_data_source_file cs2021.cif
_cod_data_source_block I
_cod_original_sg_symbol_H-M 'P 21/c'
_cod_database_code 2210557
_cod_database_fobs_code 2210557

loop_
_symmetry_equiv_pos_as_xyz
'x, y, z'
'-x, y+1/2, -z+1/2'
'-x, -y, -z'
'x, -y-1/2, z-1/2'

loop_
_atom_site_type_symbol
_atom_site_label
_atom_site_fract_x
_atom_site_fract_y
_atom_site_fract_z
_atom_site_U_iso_or_equiv
_atom_site_adp_type
_atom_site_calc_flag
_atom_site_refinement_flags
_atom_site_occupancy
Cl Cl1 0.06829(10) -0.10317(5) 0.08245(7) 0.1142(4) Uani d . 1
S S1 0.48242(5) 0.10398(4) 0.69384(5) 0.0634(2) Uani d . 1
O O1 0.09909(18) 0.24786(15) 0.22010(18) 0.0992(7) Uani d . 1
O O2 -0.09407(15) 0.15445(13) 0.44879(16) 0.0787(6) Uani d . 1
O O3 0.24663(16) 0.32565(11) 0.4508(2) 0.0976(7) Uani d . 1
N N1 0.30468(14) 0.19093(10) 0.47951(14) 0.0419(4) Uani d . 1
N N2 0.02887(14) 0.20215(10) 0.36043(14) 0.0430(4) Uani d . 1
C C1 0.42026(17) 0.18481(12) 0.48184(18) 0.0441(5) Uani d . 1
C C2 0.4501(2) 0.22326(14) 0.3957(2) 0.0559(6) Uani d . 1
H H2 0.3947 0.2526 0.3387 0.067 Uiso calc R 1
C C3 0.5615(2) 0.21818(16) 0.3942(3) 0.0666(7) Uani d . 1
H H3 0.5818 0.2450 0.3374 0.080 Uiso calc R 1
C C4 0.6424(2) 0.17314(17) 0.4770(3) 0.0715(8) Uani d . 1
H H4 0.7170 0.1684 0.4751 0.086 Uiso calc R 1
C C5 0.6135(2) 0.13520(17) 0.5623(2) 0.0668(7) Uani d . 1
H H5 0.6690 0.1047 0.6175 0.080 Uiso calc R 1
C C6 0.50274(18) 0.14129(14) 0.56810(19) 0.0506(6) Uani d . 1
C C7 0.35033(18) 0.04319(13) 0.64935(17) 0.0481(5) Uani d . 1
H H7 0.3526 0.0054 0.5889 0.058 Uiso calc R 1
C C8 0.3602(2) -0.00360(13) 0.75913(18) 0.0540(6) Uani d . 1
C C9 0.4423(2) -0.06404(15) 0.7959(2) 0.0697(7) Uani d . 1
H H9 0.4875 -0.0771 0.7512 0.084 Uiso calc R 1
C C10 0.4577(3) -0.10486(17) 0.8979(3) 0.0904(11) Uani d . 1
H H10 0.5124 -0.1457 0.9213 0.108 Uiso calc R 1
C C11 0.3926(4) -0.0854(2) 0.9646(2) 0.1035(13) Uani d . 1
H H11 0.4037 -0.1125 1.0339 0.124 Uiso calc R 1
C C12 0.3114(4) -0.02618(19) 0.9294(2) 0.0994(11) Uani d . 1
H H12 0.2663 -0.0135 0.9743 0.119 Uiso calc R 1
C C13 0.2957(3) 0.01512(16) 0.8269(2) 0.0760(8) Uani d . 1
H H13 0.2409 0.0559 0.8041 0.091 Uiso calc R 1
C C14 0.24173(17) 0.09381(13) 0.60356(16) 0.0436(5) Uani d . 1
H H14A 0.2473 0.1373 0.6579 0.052 Uiso calc R 1
H H14B 0.1762 0.0608 0.6019 0.052 Uiso calc R 1
C C15 0.21721(16) 0.12976(12) 0.48349(16) 0.0379(5) Uani d . 1
C C16 0.18601(16) 0.06898(12) 0.38511(16) 0.0383(5) Uani d . 1
C C17 0.1123(2) 0.00589(14) 0.3824(2) 0.0547(6) Uani d . 1
H H17 0.0864 -0.0014 0.4447 0.066 Uiso calc R 1
C C18 0.0760(2) -0.04662(15) 0.2901(2) 0.0642(7) Uani d . 1
H H18 0.0258 -0.0884 0.2901 0.077 Uiso calc R 1
C C19 0.1137(2) -0.03716(15) 0.1991(2) 0.0635(7) Uani d . 1
C C20 0.1872(3) 0.02414(18) 0.1992(2) 0.0815(9) Uani d . 1
H H20 0.2131 0.0305 0.1368 0.098 Uiso calc R 1
C C21 0.2234(2) 0.07707(16) 0.29178(19) 0.0619(7) Uani d . 1
H H21 0.2737 0.1186 0.2910 0.074 Uiso calc R 1
C C22 0.13085(17) 0.20272(12) 0.46207(18) 0.0427(5) Uani d . 1
H H22 0.1112 0.2138 0.5316 0.051 Uiso calc R 1
C C23 -0.07791(19) 0.17837(14) 0.3629(2) 0.0532(6) Uani d . 1
C C24 -0.1600(2) 0.18793(19) 0.2437(2) 0.0784(8) Uani d . 1
H H24 -0.2388 0.1767 0.2190 0.094 Uiso calc R 1
C C25 -0.1034(3) 0.2149(2) 0.1788(2) 0.0836(9) Uani d . 1
H H25 -0.1360 0.2261 0.0999 0.100 Uiso calc R 1
C C26 0.0196(2) 0.22483(16) 0.2487(2) 0.0645(7) Uani d . 1
C C27 0.23175(19) 0.25535(14) 0.4595(2) 0.0561(6) Uani d . 1

loop_
_atom_site_aniso_label
_atom_site_aniso_U_11
_atom_site_aniso_U_22
_atom_site_aniso_U_33
_atom_site_aniso_U_12
_atom_site_aniso_U_13
_atom_site_aniso_U_23
Cl1 0.1687(9) 0.0975(6) 0.0774(5) -0.0506(6) 0.0433(6) -0.0417(5)
S1 0.0475(4) 0.0861(5) 0.0467(3) -0.0009(3) 0.0035(3) -0.0002(3)
O1 0.0820(14) 0.147(2) 0.0850(14) 0.0176(13) 0.0499(12) 0.0591(14)
O2 0.0562(11) 0.1179(16) 0.0728(12) -0.0157(10) 0.0359(9) 0.0108(11)
O3 0.0668(12) 0.0410(11) 0.190(2) 0.0019(9) 0.0496(14) 0.0146(12)
N1 0.0349(9) 0.0394(10) 0.0538(10) 0.0000(7) 0.0183(8) 0.0009(8)
N2 0.0367(10) 0.0519(11) 0.0441(10) 0.0062(8) 0.0186(8) 0.0119(8)
C1 0.0381(12) 0.0425(12) 0.0543(13) -0.0058(9) 0.0192(10) -0.0098(10)
C2 0.0489(14) 0.0538(14) 0.0702(16) -0.0064(11) 0.0270(12) -0.0022(12)
C3 0.0600(17) 0.0653(16) 0.0878(19) -0.0130(14) 0.0425(15) -0.0090(14)
C4 0.0439(15) 0.0779(19) 0.100(2) -0.0094(14) 0.0345(15) -0.0192(17)
C5 0.0385(13) 0.0802(18) 0.0775(17) 0.0041(12) 0.0146(12) -0.0089(15)
C6 0.0370(12) 0.0573(14) 0.0549(13) -0.0015(10) 0.0125(10) -0.0095(11)
C7 0.0525(13) 0.0516(13) 0.0367(11) 0.0061(10) 0.0107(10) -0.0030(9)
C8 0.0669(15) 0.0485(13) 0.0365(11) 0.0036(12) 0.0048(11) -0.0023(10)
C9 0.0701(17) 0.0575(16) 0.0631(16) 0.0039(13) -0.0007(13) 0.0042(13)
C10 0.102(2) 0.0599(18) 0.071(2) -0.0016(16) -0.0198(18) 0.0167(16)
C11 0.171(4) 0.070(2) 0.0412(16) -0.020(2) 0.000(2) 0.0097(15)
C12 0.177(4) 0.076(2) 0.0510(16) 0.002(2) 0.046(2) 0.0032(16)
C13 0.120(2) 0.0659(17) 0.0481(14) 0.0183(16) 0.0365(15) 0.0064(12)
C14 0.0444(12) 0.0494(12) 0.0384(11) 0.0022(10) 0.0159(9) 0.0009(9)
C15 0.0325(10) 0.0423(11) 0.0402(11) -0.0006(9) 0.0143(8) 0.0025(9)
C16 0.0338(11) 0.0420(11) 0.0385(10) 0.0027(9) 0.0116(9) 0.0053(9)
C17 0.0617(15) 0.0528(14) 0.0585(14) -0.0114(12) 0.0321(12) -0.0028(11)
C18 0.0696(17) 0.0520(15) 0.0738(17) -0.0184(13) 0.0283(14) -0.0100(13)
C19 0.0785(18) 0.0574(15) 0.0517(14) -0.0119(13) 0.0186(13) -0.0120(12)
C20 0.111(2) 0.094(2) 0.0540(15) -0.0382(19) 0.0471(16) -0.0208(15)
C21 0.0743(17) 0.0698(16) 0.0492(13) -0.0293(13) 0.0309(12) -0.0118(12)
C22 0.0370(11) 0.0439(12) 0.0490(12) 0.0042(9) 0.0171(10) 0.0035(9)
C23 0.0424(13) 0.0611(15) 0.0584(14) -0.0007(11) 0.0201(11) 0.0019(11)
C24 0.0481(15) 0.105(2) 0.0706(18) -0.0010(15) 0.0058(14) 0.0008(16)
C25 0.074(2) 0.114(2) 0.0512(15) 0.0202(18) 0.0071(14) 0.0158(16)
C26 0.0621(16) 0.0772(18) 0.0599(15) 0.0205(14) 0.0281(13) 0.0282(13)
C27 0.0436(13) 0.0448(14) 0.0801(17) 0.0022(11) 0.0215(12) 0.0035(12)

loop_
_atom_type_symbol
_atom_type_description
_atom_type_scat_dispersion_real
_atom_type_scat_dispersion_imag
_atom_type_scat_source
C C 0.0033 0.0016 ' International Tables Vol C Tables 4.2.6.8 and 6.1.1.4'
H H 0.0000 0.0000 ' International Tables Vol C Tables 4.2.6.8 and 6.1.1.4'
N N 0.0061 0.0033 ' International Tables Vol C Tables 4.2.6.8 and 6.1.1.4'
O O 0.0106 0.0060 ' International Tables Vol C Tables 4.2.6.8 and 6.1.1.4'
S S 0.1246 0.1234 ' International Tables Vol C Tables 4.2.6.8 and 6.1.1.4'
Cl Cl 0.1484 0.1585 ' International Tables Vol C Tables 4.2.6.8 and 6.1.1.4'

loop_
_geom_angle_atom_site_label_1
_geom_angle_atom_site_label_2
_geom_angle_atom_site_label_3
_geom_angle
C6 S1 C7 108.20(10)
C27 N1 C1 130.82(18)
C27 N1 C15 96.00(16)
C1 N1 C15 132.82(16)
C23 N2 C26 110.05(19)
C23 N2 C22 122.53(17)
C26 N2 C22 127.42(18)
C2 C1 C6 120.3(2)
C2 C1 N1 118.5(2)
C6 C1 N1 121.22(19)
C3 C2 C1 120.4(2)
C3 C2 H2 119.8
C1 C2 H2 119.8
C4 C3 C2 119.6(3)
C4 C3 H3 120.2
C2 C3 H3 120.2
C5 C4 C3 120.3(2)
C5 C4 H4 119.9
C3 C4 H4 119.9
C4 C5 C6 121.4(3)
C4 C5 H5 119.3
C6 C5 H5 119.3
C1 C6 C5 118.1(2)
C1 C6 S1 124.37(16)
C5 C6 S1 117.06(19)
C14 C7 C8 113.87(19)
C14 C7 S1 112.51(15)
C8 C7 S1 103.03(14)
C14 C7 H7 109.1
C8 C7 H7 109.1
S1 C7 H7 109.1
C13 C8 C9 118.5(2)
C13 C8 C7 122.2(2)
C9 C8 C7 119.1(2)
C10 C9 C8 120.7(3)
C10 C9 H9 119.7
C8 C9 H9 119.7
C11 C10 C9 120.0(3)
C11 C10 H10 120.0
C9 C10 H10 120.0
C12 C11 C10 119.9(3)
C12 C11 H11 120.0
C10 C11 H11 120.0
C11 C12 C13 120.3(3)
C11 C12 H12 119.9
C13 C12 H12 119.9
C8 C13 C12 120.6(3)
C8 C13 H13 119.7
C12 C13 H13 119.7
C7 C14 C15 115.77(17)
C7 C14 H14A 108.3
C15 C14 H14A 108.3
C7 C14 H14B 108.3
C15 C14 H14B 108.3
H14A C14 H14B 107.4
N1 C15 C16 114.62(16)
N1 C15 C14 113.18(16)
C16 C15 C14 114.77(17)
N1 C15 C22 85.50(14)
C16 C15 C22 114.11(15)
C14 C15 C22 111.31(16)
C21 C16 C17 117.3(2)
C21 C16 C15 121.91(18)
C17 C16 C15 120.70(18)
C18 C17 C16 121.8(2)
C18 C17 H17 119.1
C16 C17 H17 119.1
C19 C18 C17 119.7(2)
C19 C18 H18 120.1
C17 C18 H18 120.1
C18 C19 C20 120.0(2)
C18 C19 Cl1 120.0(2)
C20 C19 Cl1 120.0(2)
C19 C20 C21 120.3(2)
C19 C20 H20 119.8
C21 C20 H20 119.8
C16 C21 C20 120.9(2)
C16 C21 H21 119.6
C20 C21 H21 119.6
N2 C22 C27 117.45(18)
N2 C22 C15 118.63(17)
C27 C22 C15 86.51(15)
N2 C22 H22 110.7
C27 C22 H22 110.7
C15 C22 H22 110.7
O2 C23 N2 123.9(2)
O2 C23 C24 129.8(2)
N2 C23 C24 106.3(2)
C25 C24 C23 108.3(2)
C25 C24 H24 125.8
C23 C24 H24 125.8
C24 C25 C26 110.0(2)
C24 C25 H25 125.0
C26 C25 H25 125.0
O1 C26 N2 124.9(2)
O1 C26 C25 129.8(2)
N2 C26 C25 105.3(2)
O3 C27 N1 132.4(2)
O3 C27 C22 135.5(2)
N1 C27 C22 91.98(17)

loop_
_geom_bond_atom_site_label_1
_geom_bond_atom_site_label_2
_geom_bond_distance
Cl1 C19 1.737(2)
S1 C6 1.758(2)
S1 C7 1.832(2)
O1 C26 1.209(3)
O2 C23 1.204(3)
O3 C27 1.195(3)
N1 C27 1.365(3)
N1 C1 1.416(3)
N1 C15 1.494(3)
N2 C23 1.383(3)
N2 C26 1.388(3)
N2 C22 1.434(3)
C1 C2 1.387(3)
C1 C6 1.392(3)
C2 C3 1.380(3)
C2 H2 0.9300
C3 C4 1.375(4)
C3 H3 0.9300
C4 C5 1.369(4)
C4 H4 0.9300
C5 C6 1.392(3)
C5 H5 0.9300
C7 C14 1.515(3)
C7 C8 1.523(3)
C7 H7 0.9800
C8 C13 1.367(3)
C8 C9 1.387(3)
C9 C10 1.378(4)
C9 H9 0.9300
C10 C11 1.364(5)
C10 H10 0.9300
C11 C12 1.364(5)
C11 H11 0.9300
C12 C13 1.386(4)
C12 H12 0.9300
C13 H13 0.9300
C14 C15 1.520(3)
C14 H14A 0.9700
C14 H14B 0.9700
C15 C16 1.519(3)
C15 C22 1.575(3)
C16 C21 1.379(3)
C16 C17 1.381(3)
C17 C18 1.378(3)
C17 H17 0.9300
C18 C19 1.356(3)
C18 H18 0.9300
C19 C20 1.363(4)
C20 C21 1.384(3)
C20 H20 0.9300
C21 H21 0.9300
C22 C27 1.528(3)
C22 H22 0.9800
C23 C24 1.473(3)
C24 C25 1.304(4)
C24 H24 0.9300
C25 C26 1.471(4)
C25 H25 0.9300

loop_
_geom_torsion_atom_site_label_1
_geom_torsion_atom_site_label_2
_geom_torsion_atom_site_label_3
_geom_torsion_atom_site_label_4
_geom_torsion
C27 N1 C1 C2 -43.6(3)
C15 N1 C1 C2 127.9(2)
C27 N1 C1 C6 136.5(2)
C15 N1 C1 C6 -52.0(3)
C6 C1 C2 C3 0.6(3)
N1 C1 C2 C3 -179.4(2)
C1 C2 C3 C4 1.5(4)
C2 C3 C4 C5 -1.6(4)
C3 C4 C5 C6 -0.3(4)
C2 C1 C6 C5 -2.4(3)
N1 C1 C6 C5 177.5(2)
C2 C1 C6 S1 169.19(17)
N1 C1 C6 S1 -10.9(3)
C4 C5 C6 C1 2.3(4)
C4 C5 C6 S1 -169.9(2)
C7 S1 C6 C1 54.4(2)
C7 S1 C6 C5 -133.90(19)
C6 S1 C7 C14 -72.17(17)
C6 S1 C7 C8 164.76(14)
C14 C7 C8 C13 -17.2(3)
S1 C7 C8 C13 105.0(2)
C14 C7 C8 C9 167.0(2)
S1 C7 C8 C9 -70.9(2)
C13 C8 C9 C10 0.7(4)
C7 C8 C9 C10 176.7(2)
C8 C9 C10 C11 -0.7(4)
C9 C10 C11 C12 0.8(5)
C10 C11 C12 C13 -0.9(5)
C9 C8 C13 C12 -0.8(4)
C7 C8 C13 C12 -176.6(3)
C11 C12 C13 C8 0.9(5)
C8 C7 C14 C15 -169.58(18)
S1 C7 C14 C15 73.7(2)
C27 N1 C15 C16 113.82(19)
C1 N1 C15 C16 -59.7(3)
C27 N1 C15 C14 -111.95(19)
C1 N1 C15 C14 74.5(3)
C27 N1 C15 C22 -0.68(17)
C1 N1 C15 C22 -174.2(2)
C7 C14 C15 N1 -66.2(2)
C7 C14 C15 C16 67.9(2)
C7 C14 C15 C22 -160.56(17)
N1 C15 C16 C21 -8.7(3)
C14 C15 C16 C21 -142.2(2)
C22 C15 C16 C21 87.7(2)
N1 C15 C16 C17 175.59(18)
C14 C15 C16 C17 42.1(3)
C22 C15 C16 C17 -88.1(2)
C21 C16 C17 C18 -0.7(3)
C15 C16 C17 C18 175.2(2)
C16 C17 C18 C19 0.5(4)
C17 C18 C19 C20 -0.1(4)
C17 C18 C19 Cl1 180.0(2)
C18 C19 C20 C21 -0.1(5)
Cl1 C19 C20 C21 179.8(2)
C17 C16 C21 C20 0.5(4)
C15 C16 C21 C20 -175.4(2)
C19 C20 C21 C16 -0.1(5)
C23 N2 C22 C27 -159.6(2)
C26 N2 C22 C27 19.6(3)
C23 N2 C22 C15 98.5(2)
C26 N2 C22 C15 -82.2(3)
N1 C15 C22 N2 120.13(18)
C16 C15 C22 N2 5.1(2)
C14 C15 C22 N2 -126.72(19)
N1 C15 C22 C27 0.60(15)
C16 C15 C22 C27 -114.40(18)
C14 C15 C22 C27 113.75(18)
C26 N2 C23 O2 178.7(2)
C22 N2 C23 O2 -1.9(4)
C26 N2 C23 C24 -0.7(3)
C22 N2 C23 C24 178.7(2)
O2 C23 C24 C25 -179.1(3)
N2 C23 C24 C25 0.2(3)
C23 C24 C25 C26 0.3(4)
C23 N2 C26 O1 -179.5(3)
C22 N2 C26 O1 1.2(4)
C23 N2 C26 C25 0.9(3)
C22 N2 C26 C25 -178.5(2)
C24 C25 C26 O1 179.6(3)
C24 C25 C26 N2 -0.7(3)
C1 N1 C27 O3 -9.3(5)
C15 N1 C27 O3 176.9(3)
C1 N1 C27 C22 174.4(2)
C15 N1 C27 C22 0.69(17)
N2 C22 C27 O3 62.7(4)
C15 C22 C27 O3 -176.7(3)
N2 C22 C27 N1 -121.27(19)
C15 C22 C27 N1 -0.66(16)
